data_4511365
loop_
_publ_author_name
'Kodama, Koichi'
'Shitara, Hiroaki'
'Hirose, Takuji'

_publ_section_title
;
 Chirality Switching in Optical Resolution of Mandelic Acid in C1--C4
 Alcohols: Elucidation of Solvent Effects Based on X-ray Crystal
 Structures of Diastereomeric Salts
;
_journal_issue 7
_journal_name_full 'Crystal Growth &amp; Design'
_journal_page_first 3549
_journal_paper_doi 10.1021/cg500483p
_journal_volume 14
_journal_year 2014
_chemical_absolute_configuration syn
_chemical_formula_sum 'C27 H35 N O5'
_chemical_formula_weight 453.56
_chemical_name_systematic
;
 ?
;
_space_group_crystal_system monoclinic
_space_group_IT_number 4
_space_group_name_Hall 'P 2yb'
_space_group_name_H-M_alt 'P 1 21 1'
_symmetry_space_group_name_Hall 'P 2yb'
_symmetry_space_group_name_H-M 'P 1 21 1'
_atom_sites_solution_hydrogens geom
_audit_creation_method SHELXL-2013
_cell_angle_alpha 90
_cell_angle_beta 115.745(3)
_cell_angle_gamma 90
_cell_formula_units_Z 2
_cell_length_a 15.153(3)
_cell_length_b 5.9037(14)
_cell_length_c 15.808(4)
_cell_measurement_temperature 200(2)
_cell_volume 1273.8(5)
_computing_structure_refinement 'SHELXL-2013 (Sheldrick, 2013)'
_diffrn_ambient_temperature 200(2)
_diffrn_measured_fraction_theta_full 0.970
_diffrn_measured_fraction_theta_max 0.995
_diffrn_measurement_device_type CCD
_diffrn_measurement_method \w
_diffrn_radiation_type MoK\a
_diffrn_radiation_wavelength 0.71073
_diffrn_reflns_av_R_equivalents 0.1038
_diffrn_reflns_av_unetI/netI 0.0910
_diffrn_reflns_Laue_measured_fraction_full 0.970
_diffrn_reflns_Laue_measured_fraction_max 0.995
_diffrn_reflns_limit_h_max 18
_diffrn_reflns_limit_h_min -15
_diffrn_reflns_limit_k_max 6
_diffrn_reflns_limit_k_min -7
_diffrn_reflns_limit_l_max 18
_diffrn_reflns_limit_l_min -18
_diffrn_reflns_number 6038
_diffrn_reflns_point_group_measured_fraction_full 0.870
_diffrn_reflns_point_group_measured_fraction_max 0.894
_diffrn_reflns_theta_full 25.242
_diffrn_reflns_theta_max 24.996
_diffrn_reflns_theta_min 1.430
_exptl_absorpt_coefficient_mu 0.081
_exptl_absorpt_correction_T_max 0.997
_exptl_absorpt_correction_T_min 0.765
_exptl_absorpt_correction_type multi-scan
_exptl_crystal_colour colorless
_exptl_crystal_density_diffrn 1.183
_exptl_crystal_description needle
_exptl_crystal_F_000 488
_exptl_crystal_size_max 0.840
_exptl_crystal_size_mid 0.050
_exptl_crystal_size_min 0.040
_refine_diff_density_max 0.279
_refine_diff_density_min -0.292
_refine_diff_density_rms 0.058
_refine_ls_abs_structure_details
;
 Flack x determined using 1089 quotients [(I+)-(I-)]/[(I+)+(I-)]
 (Parsons and Flack (2004), Acta Cryst. A60, s61).
;
_refine_ls_abs_structure_Flack 1.5(10)
_refine_ls_extinction_method none
_refine_ls_goodness_of_fit_ref 0.992
_refine_ls_hydrogen_treatment constr
_refine_ls_matrix_type full
_refine_ls_number_parameters 301
_refine_ls_number_reflns 3992
_refine_ls_number_restraints 1
_refine_ls_restrained_S_all 0.991
_refine_ls_R_factor_all 0.0806
_refine_ls_R_factor_gt 0.0679
_refine_ls_shift/su_max 0.002
_refine_ls_shift/su_mean 0.000
_refine_ls_structure_factor_coef Fsqd
_refine_ls_weighting_details 'w=1/[\s^2^(Fo^2^)+(0.1219P)^2^] where P=(Fo^2^+2Fc^2^)/3'
_refine_ls_weighting_scheme calc
_refine_ls_wR_factor_gt 0.1747
_refine_ls_wR_factor_ref 0.1846
_reflns_Friedel_coverage 0.623
_reflns_Friedel_fraction_full 0.748
_reflns_Friedel_fraction_max 0.769
_reflns_number_gt 3185
_reflns_number_total 3992
_reflns_threshold_expression 'I > 2\s(I)'
_cod_data_source_file (S)-MA_(1R2S)-ADPE_1PenOH.cif
_cod_data_source_block (S)-MA_(1R,2S)-ADPE_1PenOH
_cod_depositor_comments 'Adding full bibliography for 4511364--4511381.cif.'
_cod_database_code 4511365
_shelx_space_group_comment
;
The symmetry employed for this shelxl refinement is uniquely defined
by the following loop, which should always be used as a source of
symmetry information in preference to the above space-group names.
They are only intended as comments.
;
_shelx_estimated_absorpt_t_min 0.935
_shelx_estimated_absorpt_t_max 0.997
_shelxl_version_number 2013-4

loop_
_space_group_symop_operation_xyz
'x, y, z'
'-x, y+1/2, -z'

loop_
_atom_site_label
_atom_site_type_symbol
_atom_site_fract_x
_atom_site_fract_y
_atom_site_fract_z
_atom_site_U_iso_or_equiv
_atom_site_adp_type
_atom_site_occupancy
_atom_site_site_symmetry_order
_atom_site_calc_flag
_atom_site_refinement_flags_posn
_atom_site_refinement_flags_adp
O1 O 0.6432(2) 1.4946(6) 0.05220(19) 0.0375(8) Uani 1 1 d . .
H1 H 0.5936 1.5278 0.0604 0.056 Uiso 1 1 calc R U
O2 O 0.5452(2) 1.1022(6) -0.0222(2) 0.0406(8) Uani 1 1 d . .
O3 O 0.7968(3) 0.7325(6) 0.1857(2) 0.0466(8) Uani 1 1 d . .
H2 H 0.7455 0.6827 0.1417 0.070 Uiso 1 1 calc R U
O4 O 0.4836(2) 1.2554(6) -0.1650(2) 0.0492(9) Uani 1 1 d . .
C1 C 0.5424(3) 1.2529(8) -0.0791(3) 0.0330(10) Uani 1 1 d . .
N1 N 0.6551(3) 1.0840(8) 0.1758(2) 0.0409(9) Uani 1 1 d . .
H33 H 0.6279 1.1124 0.1045 0.061 Uiso 1 1 calc R U
H34 H 0.6238 1.1976 0.2046 0.061 Uiso 1 1 calc R U
H35 H 0.6384 0.9207 0.1875 0.061 Uiso 1 1 calc R U
C2 C 0.8085(3) 0.9630(8) 0.1699(3) 0.0383(11) Uani 1 1 d . .
H3 H 0.7736 0.9933 0.1009 0.046 Uiso 1 1 calc R U
C3 C 0.7745(3) 1.5769(10) -0.0395(3) 0.0420(11) Uani 1 1 d . .
H4 H 0.7638 1.7183 -0.0168 0.050 Uiso 1 1 calc R U
C4 C 0.7058(3) 1.4067(8) -0.0591(3) 0.0339(10) Uani 1 1 d . .
C5 C 0.8048(3) 1.0738(8) 0.3259(3) 0.0350(10) Uani 1 1 d . .
C6 C 0.6143(3) 1.4490(8) -0.0452(3) 0.0334(10) Uani 1 1 d . .
H5 H 0.5811 1.5870 -0.0819 0.040 Uiso 1 1 calc R U
C7 C 0.9156(3) 1.0250(8) 0.2037(3) 0.0382(11) Uani 1 1 d . .
C8 C 0.8680(3) 1.2336(9) 0.3865(3) 0.0439(11) Uani 1 1 d . .
H6 H 0.8842 1.3657 0.3619 0.053 Uiso 1 1 calc R U
C9 C 0.7634(3) 1.1148(8) 0.2205(3) 0.0360(10) Uani 1 1 d . .
H7 H 0.7772 1.2759 0.2109 0.043 Uiso 1 1 calc R U
C10 C 0.7821(4) 0.8816(9) 0.3619(3) 0.0457(12) Uani 1 1 d . .
H8 H 0.7394 0.7707 0.3209 0.055 Uiso 1 1 calc R U
C11 C 0.8590(4) 1.5465(11) -0.0523(4) 0.0545(15) Uani 1 1 d . .
H9 H 0.9054 1.6657 -0.0384 0.065 Uiso 1 1 calc R U
C12 C 0.9076(4) 1.2007(10) 0.4828(3) 0.0523(14) Uani 1 1 d . .
H10 H 0.9508 1.3103 0.5242 0.063 Uiso 1 1 calc R U
C13 C 0.9405(4) 1.2268(10) 0.1765(4) 0.0506(13) Uani 1 1 d . .
H11 H 0.8904 1.3209 0.1331 0.061 Uiso 1 1 calc R U
C14 C 0.7236(4) 1.2046(9) -0.0907(4) 0.0495(13) Uani 1 1 d . .
H12 H 0.6780 1.0841 -0.1037 0.059 Uiso 1 1 calc R U
C15 C 0.9892(4) 0.8874(10) 0.2654(3) 0.0481(13) Uani 1 1 d . .
H13 H 0.9736 0.7457 0.2840 0.058 Uiso 1 1 calc R U
C16 C 0.8843(4) 1.0092(10) 0.5185(3) 0.0520(14) Uani 1 1 d . .
H14 H 0.9114 0.9869 0.5845 0.062 Uiso 1 1 calc R U
O5 O 0.5957(5) 1.3934(10) 0.2629(3) 0.111(2) Uani 1 1 d . .
H15 H 0.5639 1.5088 0.2352 0.166 Uiso 1 1 calc R U
C17 C 0.8746(4) 1.3437(12) -0.0850(4) 0.0574(15) Uani 1 1 d . .
H16 H 0.9319 1.3217 -0.0943 0.069 Uiso 1 1 calc R U
C18 C 0.8222(4) 0.8510(10) 0.4593(3) 0.0547(14) Uani 1 1 d . .
H17 H 0.8061 0.7195 0.4844 0.066 Uiso 1 1 calc R U
C19 C 1.0370(4) 1.2953(11) 0.2110(4) 0.0587(15) Uani 1 1 d . .
H18 H 1.0532 1.4356 0.1918 0.070 Uiso 1 1 calc R U
C20 C 1.1094(4) 1.1586(11) 0.2732(4) 0.0588(16) Uani 1 1 d . .
H19 H 1.1760 1.2048 0.2975 0.071 Uiso 1 1 calc R U
C21 C 1.0860(4) 0.9571(12) 0.3000(4) 0.0584(15) Uani 1 1 d . .
H20 H 1.1366 0.8633 0.3430 0.070 Uiso 1 1 calc R U
C22 C 0.8082(5) 1.1724(11) -0.1043(5) 0.0630(16) Uani 1 1 d . .
H21 H 0.8192 1.0314 -0.1270 0.076 Uiso 1 1 calc R U
C23 C 0.6012(8) 1.384(2) 0.3525(5) 0.107(3) Uani 1 1 d . .
H22 H 0.5785 1.5300 0.3668 0.128 Uiso 1 1 calc R U
H23 H 0.6705 1.3628 0.3982 0.128 Uiso 1 1 calc R U
C24 C 0.5432(16) 1.203(5) 0.3636(10) 0.265(14) Uani 1 1 d . .
H24 H 0.5734 1.0667 0.3507 0.317 Uiso 1 1 calc R U
H25 H 0.5645 1.2012 0.4323 0.317 Uiso 1 1 calc R U
C25 C 0.4574(12) 1.149(5) 0.3332(14) 0.276(15) Uani 1 1 d . .
H26 H 0.4365 1.1839 0.2660 0.331 Uiso 1 1 calc R U
H27 H 0.4329 1.2782 0.3566 0.331 Uiso 1 1 calc R U
C26 C 0.3824(11) 0.983(5) 0.3235(12) 0.243(13) Uani 1 1 d . .
H28 H 0.3191 1.0505 0.2800 0.292 Uiso 1 1 calc R U
H29 H 0.3933 0.8518 0.2900 0.292 Uiso 1 1 calc R U
C27 C 0.3690(14) 0.901(8) 0.3909(11) 0.36(3) Uani 1 1 d . .
H30 H 0.3141 0.7944 0.3665 0.544 Uiso 1 1 calc R U
H31 H 0.3542 1.0239 0.4244 0.544 Uiso 1 1 calc R U
H32 H 0.4284 0.8220 0.4340 0.544 Uiso 1 1 calc R U

loop_
_atom_site_aniso_label
_atom_site_aniso_U_11
_atom_site_aniso_U_22
_atom_site_aniso_U_33
_atom_site_aniso_U_23
_atom_site_aniso_U_13
_atom_site_aniso_U_12
O1 0.0279(15) 0.052(2) 0.0309(15) -0.0064(14) 0.0110(12) -0.0005(15)
O2 0.0363(17) 0.049(2) 0.0340(16) 0.0004(14) 0.0130(13) -0.0091(15)
O3 0.049(2) 0.0394(19) 0.0352(17) -0.0010(15) 0.0030(14) -0.0036(17)
O4 0.0412(19) 0.057(2) 0.0331(17) 0.0001(15) 0.0010(15) 0.0015(17)
C1 0.028(2) 0.040(3) 0.028(2) 0.0017(19) 0.0093(18) 0.006(2)
N1 0.0281(19) 0.052(2) 0.0319(19) 0.0070(17) 0.0028(16) -0.0022(19)
C2 0.041(2) 0.040(3) 0.024(2) -0.0007(18) 0.0050(18) 0.000(2)
C3 0.038(3) 0.049(3) 0.040(2) 0.002(2) 0.018(2) -0.004(2)
C4 0.031(2) 0.041(3) 0.028(2) 0.0060(18) 0.0114(17) 0.003(2)
C5 0.031(2) 0.039(3) 0.028(2) -0.0049(19) 0.0062(18) -0.002(2)
C6 0.029(2) 0.041(3) 0.026(2) 0.0046(18) 0.0086(17) 0.0026(19)
C7 0.043(3) 0.043(3) 0.026(2) 0.0009(19) 0.013(2) 0.005(2)
C8 0.045(3) 0.046(3) 0.034(2) -0.004(2) 0.010(2) -0.010(2)
C9 0.032(2) 0.040(3) 0.028(2) 0.0030(19) 0.0050(18) -0.004(2)
C10 0.051(3) 0.046(3) 0.030(2) 0.000(2) 0.008(2) -0.008(2)
C11 0.040(3) 0.075(4) 0.046(3) 0.006(3) 0.017(2) -0.015(3)
C12 0.043(3) 0.067(4) 0.033(2) -0.010(3) 0.004(2) -0.013(3)
C13 0.057(3) 0.049(3) 0.052(3) 0.009(3) 0.029(3) 0.007(3)
C14 0.047(3) 0.049(3) 0.060(3) 0.003(2) 0.030(3) 0.004(3)
C15 0.040(3) 0.060(3) 0.038(3) 0.006(2) 0.011(2) 0.005(2)
C16 0.048(3) 0.072(4) 0.024(2) 0.000(2) 0.005(2) 0.001(3)
O5 0.186(6) 0.099(4) 0.078(3) 0.044(3) 0.087(4) 0.077(4)
C17 0.044(3) 0.080(4) 0.055(3) 0.015(3) 0.027(3) 0.016(3)
C18 0.071(4) 0.053(3) 0.035(3) 0.010(2) 0.017(3) -0.003(3)
C19 0.055(3) 0.064(4) 0.070(4) 0.001(3) 0.039(3) -0.005(3)
C20 0.039(3) 0.081(5) 0.061(3) -0.006(3) 0.025(3) -0.004(3)
C21 0.040(3) 0.080(4) 0.047(3) 0.007(3) 0.011(2) 0.005(3)
C22 0.061(4) 0.063(4) 0.081(4) 0.006(3) 0.046(3) 0.016(3)
C23 0.127(7) 0.142(8) 0.062(4) 0.010(5) 0.050(5) -0.004(7)
C24 0.26(2) 0.44(4) 0.116(10) -0.065(15) 0.104(12) -0.20(2)
C25 0.121(11) 0.42(4) 0.29(2) -0.24(3) 0.101(14) -0.103(18)
C26 0.131(12) 0.45(4) 0.164(13) -0.10(2) 0.079(11) -0.042(19)
C27 0.193(18) 0.74(8) 0.143(13) 0.17(3) 0.065(13) 0.12(3)

loop_
_atom_type_symbol
_atom_type_description
_atom_type_scat_dispersion_real
_atom_type_scat_dispersion_imag
_atom_type_scat_source
C C 0.0033 0.0016 'International Tables Vol C Tables 4.2.6.8 and 6.1.1.4'
H H 0.0000 0.0000 'International Tables Vol C Tables 4.2.6.8 and 6.1.1.4'
N N 0.0061 0.0033 'International Tables Vol C Tables 4.2.6.8 and 6.1.1.4'
O O 0.0106 0.0060 'International Tables Vol C Tables 4.2.6.8 and 6.1.1.4'

loop_
_geom_angle_atom_site_label_1
_geom_angle_atom_site_label_2
_geom_angle_atom_site_label_3
_geom_angle
C6 O1 H1 109.5
C2 O3 H2 109.5
O2 C1 O4 124.7(4)
O2 C1 C6 119.5(4)
O4 C1 C6 115.8(4)
C9 N1 H33 109.5
C9 N1 H34 109.5
H33 N1 H34 109.5
C9 N1 H35 109.5
H33 N1 H35 109.5
H34 N1 H35 109.5
O3 C2 C7 111.6(4)
O3 C2 C9 110.6(4)
C7 C2 C9 108.9(4)
O3 C2 H3 108.6
C7 C2 H3 108.6
C9 C2 H3 108.6
C4 C3 C11 121.7(5)
C4 C3 H4 119.2
C11 C3 H4 119.2
C14 C4 C3 117.9(4)
C14 C4 C6 122.4(4)
C3 C4 C6 119.7(4)
C10 C5 C8 119.7(4)
C10 C5 C9 121.6(4)
C8 C5 C9 118.7(4)
O1 C6 C4 108.4(3)
O1 C6 C1 111.1(3)
C4 C6 C1 112.6(4)
O1 C6 H5 108.2
C4 C6 H5 108.2
C1 C6 H5 108.2
C13 C7 C15 118.9(5)
C13 C7 C2 119.8(4)
C15 C7 C2 121.3(4)
C5 C8 C12 120.1(5)
C5 C8 H6 119.9
C12 C8 H6 119.9
N1 C9 C5 110.2(3)
N1 C9 C2 109.1(3)
C5 C9 C2 114.2(4)
N1 C9 H7 107.7
C5 C9 H7 107.7
C2 C9 H7 107.7
C5 C10 C18 119.5(4)
C5 C10 H8 120.2
C18 C10 H8 120.2
C17 C11 C3 119.3(5)
C17 C11 H9 120.4
C3 C11 H9 120.4
C16 C12 C8 120.0(5)
C16 C12 H10 120.0
C8 C12 H10 120.0
C7 C13 C19 121.2(5)
C7 C13 H11 119.4
C19 C13 H11 119.4
C4 C14 C22 120.9(5)
C4 C14 H12 119.5
C22 C14 H12 119.5
C7 C15 C21 119.7(5)
C7 C15 H13 120.2
C21 C15 H13 120.2
C18 C16 C12 120.2(4)
C18 C16 H14 119.9
C12 C16 H14 119.9
C23 O5 H15 109.5
C11 C17 C22 120.2(5)
C11 C17 H16 119.9
C22 C17 H16 119.9
C16 C18 C10 120.4(5)
C16 C18 H17 119.8
C10 C18 H17 119.8
C20 C19 C13 119.4(6)
C20 C19 H18 120.3
C13 C19 H18 120.3
C21 C20 C19 120.1(5)
C21 C20 H19 119.9
C19 C20 H19 119.9
C20 C21 C15 120.7(5)
C20 C21 H20 119.6
C15 C21 H20 119.6
C17 C22 C14 120.0(6)
C17 C22 H21 120.0
C14 C22 H21 120.0
O5 C23 C24 112.7(10)
O5 C23 H22 109.1
C24 C23 H22 109.1
O5 C23 H23 109.1
C24 C23 H23 109.1
H22 C23 H23 107.8
C25 C24 C23 139(3)
C25 C24 H24 102.4
C23 C24 H24 102.4
C25 C24 H25 102.4
C23 C24 H25 102.4
H24 C24 H25 104.9
C24 C25 C26 150(3)
C24 C25 H26 99.1
C26 C25 H26 99.0
C24 C25 H27 99.1
C26 C25 H27 99.0
H26 C25 H27 103.9
C27 C26 C25 125(2)
C27 C26 H28 106.1
C25 C26 H28 106.1
C27 C26 H29 106.1
C25 C26 H29 106.1
H28 C26 H29 106.3
C26 C27 H30 109.5
C26 C27 H31 109.5
H30 C27 H31 109.5
C26 C27 H32 109.5
H30 C27 H32 109.5
H31 C27 H32 109.5

loop_
_geom_bond_atom_site_label_1
_geom_bond_atom_site_label_2
_geom_bond_distance
O1 C6 1.431(5)
O1 H1 0.8400
O2 C1 1.253(5)
O3 C2 1.408(6)
O3 H2 0.8400
O4 C1 1.259(5)
C1 C6 1.519(6)
N1 C9 1.489(6)
N1 H33 1.0330
N1 H34 1.0330
N1 H35 1.0330
C2 C7 1.516(7)
C2 C9 1.544(6)
C2 H3 1.0000
C3 C4 1.382(7)
C3 C11 1.393(7)
C3 H4 0.9500
C4 C14 1.365(7)
C4 C6 1.515(6)
C5 C10 1.378(7)
C5 C8 1.388(6)
C5 C9 1.523(6)
C6 H5 1.0000
C7 C13 1.374(7)
C7 C15 1.382(7)
C8 C12 1.387(6)
C8 H6 0.9500
C9 H7 1.0000
C10 C18 1.400(6)
C10 H8 0.9500
C11 C17 1.365(9)
C11 H9 0.9500
C12 C16 1.376(8)
C12 H10 0.9500
C13 C19 1.381(8)
C13 H11 0.9500
C14 C22 1.402(8)
C14 H12 0.9500
C15 C21 1.387(8)
C15 H13 0.9500
C16 C18 1.367(8)
C16 H14 0.9500
O5 C23 1.382(8)
O5 H15 0.8400
C17 C22 1.364(10)
C17 H16 0.9500
C18 H17 0.9500
C19 C20 1.373(9)
C19 H18 0.9500
C20 C21 1.361(9)
C20 H19 0.9500
C21 H20 0.9500
C22 H21 0.9500
C23 C24 1.44(2)
C23 H22 0.9900
C23 H23 0.9900
C24 C25 1.22(2)
C24 H24 0.9900
C24 H25 0.9900
C25 C26 1.46(3)
C25 H26 0.9900
C25 H27 0.9900
C26 C27 1.26(2)
C26 H28 0.9900
C26 H29 0.9900
C27 H30 0.9800
C27 H31 0.9800
C27 H32 0.9800

loop_
_geom_torsion_atom_site_label_1
_geom_torsion_atom_site_label_2
_geom_torsion_atom_site_label_3
_geom_torsion_atom_site_label_4
_geom_torsion
C11 C3 C4 C14 0.7(7)
C11 C3 C4 C6 -179.2(4)
C14 C4 C6 O1 117.7(5)
C3 C4 C6 O1 -62.4(5)
C14 C4 C6 C1 -5.6(6)
C3 C4 C6 C1 174.3(4)
O2 C1 C6 O1 -28.2(5)
O4 C1 C6 O1 152.2(4)
O2 C1 C6 C4 93.6(4)
O4 C1 C6 C4 -86.0(5)
O3 C2 C7 C13 166.0(4)
C9 C2 C7 C13 -71.7(5)
O3 C2 C7 C15 -17.2(6)
C9 C2 C7 C15 105.1(5)
C10 C5 C8 C12 -0.4(7)
C9 C5 C8 C12 -179.5(4)
C10 C5 C9 N1 50.6(6)
C8 C5 C9 N1 -130.3(5)
C10 C5 C9 C2 -72.6(5)
C8 C5 C9 C2 106.5(5)
O3 C2 C9 N1 -67.0(4)
C7 C2 C9 N1 170.1(4)
O3 C2 C9 C5 56.8(5)
C7 C2 C9 C5 -66.1(5)
C8 C5 C10 C18 0.7(7)
C9 C5 C10 C18 179.8(5)
C4 C3 C11 C17 0.0(7)
C5 C8 C12 C16 0.0(7)
C15 C7 C13 C19 -1.3(7)
C2 C7 C13 C19 175.6(4)
C3 C4 C14 C22 -1.0(7)
C6 C4 C14 C22 178.9(5)
C13 C7 C15 C21 1.4(7)
C2 C7 C15 C21 -175.4(5)
C8 C12 C16 C18 0.0(8)
C3 C11 C17 C22 -0.4(8)
C12 C16 C18 C10 0.3(9)
C5 C10 C18 C16 -0.6(8)
C7 C13 C19 C20 0.4(8)
C13 C19 C20 C21 0.3(8)
C19 C20 C21 C15 -0.2(8)
C7 C15 C21 C20 -0.7(8)
C11 C17 C22 C14 0.1(9)
C4 C14 C22 C17 0.7(9)
O5 C23 C24 C25 -64(3)
C23 C24 C25 C26 170(2)
C24 C25 C26 C27 61(5)
